data_2234114
loop_
_publ_author_name
'Chaithanya, U.'
'Foro, Sabine'
'Gowda, B. Thimme'

_publ_section_title
;
 <i>N</i>-(4-Chloro-3-nitrophenyl)succinamic acid
;
_journal_coeditor_code BT5832
_journal_issue 4
_journal_name_full 'Acta Crystallographica Section E'
_journal_page_first o951
_journal_paper_doi 10.1107/S1600536812008720
_journal_volume 68
_journal_year 2012
_chemical_formula_iupac 'C10 H9 Cl N2 O5'
_chemical_formula_moiety 'C10 H9 Cl N2 O5'
_chemical_formula_sum 'C10 H9 Cl N2 O5'
_chemical_formula_weight 272.64
_chemical_name_systematic
;
<i>N</i>-(4-Chloro-3-nitrophenyl)succinamic acid
;
_space_group_IT_number 14
_symmetry_cell_setting monoclinic
_symmetry_space_group_name_Hall '-P 2yn'
_symmetry_space_group_name_H-M 'P 1 21/n 1'
_atom_sites_solution_hydrogens geom
_atom_sites_solution_primary direct
_atom_sites_solution_secondary difmap
_audit_creation_method SHELXL-97
_cell_angle_alpha 90.00
_cell_angle_beta 90.69(2)
_cell_angle_gamma 90.00
_cell_formula_units_Z 4
_cell_length_a 4.8089(8)
_cell_length_b 10.2780(10)
_cell_length_c 23.062(3)
_cell_measurement_reflns_used 1280
_cell_measurement_temperature 293(2)
_cell_measurement_theta_max 27.71
_cell_measurement_theta_min 2.64
_cell_volume 1139.8(3)
_computing_cell_refinement
;
CrysAlis RED (Oxford Diffraction, 2009)
;
_computing_data_collection
;
CrysAlis CCD (Oxford Diffraction, 2009)
;
_computing_data_reduction
;
CrysAlis RED (Oxford Diffraction, 2009)
;
_computing_molecular_graphics 'PLATON (Spek, 2009)'
_computing_publication_material 'SHELXL97 (Sheldrick, 2008)'
_computing_structure_refinement 'SHELXL97 (Sheldrick, 2008)'
_computing_structure_solution 'SHELXS97 (Sheldrick, 2008)'
_diffrn_ambient_temperature 293(2)
_diffrn_measured_fraction_theta_full 0.993
_diffrn_measured_fraction_theta_max 0.993
_diffrn_measurement_device_type
;
Oxford Diffraction Xcalibur diffractometer
with a Sapphire CCD detector
;
_diffrn_measurement_method
;
Rotation method data acquisition using omega and phi
;
_diffrn_radiation_monochromator graphite
_diffrn_radiation_source 'fine-focus sealed tube'
_diffrn_radiation_type MoK\a
_diffrn_radiation_wavelength 0.71073
_diffrn_reflns_av_R_equivalents 0.0152
_diffrn_reflns_av_sigmaI/netI 0.0279
_diffrn_reflns_limit_h_max 6
_diffrn_reflns_limit_h_min -3
_diffrn_reflns_limit_k_max 11
_diffrn_reflns_limit_k_min -12
_diffrn_reflns_limit_l_max 26
_diffrn_reflns_limit_l_min -28
_diffrn_reflns_number 4342
_diffrn_reflns_theta_full 26.37
_diffrn_reflns_theta_max 26.37
_diffrn_reflns_theta_min 2.65
_diffrn_standards_decay_% 0
_diffrn_standards_number 0
_exptl_absorpt_coefficient_mu 0.351
_exptl_absorpt_correction_T_max 0.9657
_exptl_absorpt_correction_T_min 0.8608
_exptl_absorpt_correction_type multi-scan
_exptl_absorpt_process_details '(CrysAlis RED; Oxford Diffraction, 2009)'
_exptl_crystal_colour colourless
_exptl_crystal_density_diffrn 1.589
_exptl_crystal_density_method 'not measured'
_exptl_crystal_description rod
_exptl_crystal_F_000 560
_exptl_crystal_size_max 0.44
_exptl_crystal_size_mid 0.12
_exptl_crystal_size_min 0.10
_refine_diff_density_max 0.416
_refine_diff_density_min -0.409
_refine_ls_extinction_method none
_refine_ls_goodness_of_fit_ref 1.048
_refine_ls_hydrogen_treatment mixed
_refine_ls_matrix_type full
_refine_ls_number_parameters 169
_refine_ls_number_reflns 2305
_refine_ls_number_restraints 2
_refine_ls_restrained_S_all 1.047
_refine_ls_R_factor_all 0.0962
_refine_ls_R_factor_gt 0.0647
_refine_ls_shift/su_max 0.011
_refine_ls_shift/su_mean 0.002
_refine_ls_structure_factor_coef Fsqd
_refine_ls_weighting_details 'calc w=1/[\s^2^(Fo^2^)+(0.0627P)^2^+1.4622P] where P=(Fo^2^+2Fc^2^)/3'
_refine_ls_weighting_scheme calc
_refine_ls_wR_factor_gt 0.1507
_refine_ls_wR_factor_ref 0.1690
_reflns_number_gt 1601
_reflns_number_total 2305
_reflns_threshold_expression I>2\s(I)
_cod_data_source_file bt5832.cif
_cod_data_source_block I
_cod_original_sg_symbol_H-M 'P 21/n'
_cod_database_code 2234114
_cod_database_fobs_code 2234114

loop_
_symmetry_equiv_pos_as_xyz
'x, y, z'
'-x+1/2, y+1/2, -z+1/2'
'-x, -y, -z'
'x-1/2, -y-1/2, z-1/2'

loop_
_atom_site_type_symbol
_atom_site_label
_atom_site_fract_x
_atom_site_fract_y
_atom_site_fract_z
_atom_site_U_iso_or_equiv
_atom_site_adp_type
_atom_site_calc_flag
_atom_site_refinement_flags
_atom_site_occupancy
_atom_site_symmetry_multiplicity
C C1 0.0737(6) 0.7722(3) 0.13397(13) 0.0366(7) Uani d . 1 1
C C2 -0.0598(7) 0.7250(3) 0.18230(14) 0.0438(8) Uani d . 1 1
H H2 -0.1913 0.7759 0.2009 0.053 Uiso calc R 1 1
C C3 0.0015(8) 0.6024(3) 0.20300(14) 0.0503(9) Uani d . 1 1
C C4 0.1914(9) 0.5237(3) 0.17540(17) 0.0574(10) Uani d . 1 1
C C5 0.3217(8) 0.5714(3) 0.12722(17) 0.0556(9) Uani d . 1 1
H H5 0.4498 0.5194 0.1082 0.067 Uiso calc R 1 1
C C6 0.2671(7) 0.6949(3) 0.10641(14) 0.0451(8) Uani d . 1 1
H H6 0.3597 0.7258 0.0740 0.054 Uiso calc R 1 1
C C7 0.1739(6) 0.9830(3) 0.08795(13) 0.0355(7) Uani d . 1 1
C C8 0.0419(6) 1.1125(3) 0.07321(15) 0.0430(8) Uani d . 1 1
H H8A -0.1226 1.0980 0.0493 0.052 Uiso calc R 1 1
H H8B -0.0156 1.1550 0.1087 0.052 Uiso calc R 1 1
C C9 0.2393(6) 1.1998(3) 0.04144(15) 0.0433(8) Uani d . 1 1
H H9A 0.4022 1.2140 0.0659 0.052 Uiso calc R 1 1
H H9B 0.3000 1.1551 0.0068 0.052 Uiso calc R 1 1
C C10 0.1234(6) 1.3291(3) 0.02419(14) 0.0389(7) Uani d . 1 1
N N1 0.0022(5) 0.8974(3) 0.11358(12) 0.0427(7) Uani d D 1 1
H H1N -0.163(4) 0.922(3) 0.1198(15) 0.051 Uiso d D 1 1
N N2 -0.1337(9) 0.5654(4) 0.25738(15) 0.0712(11) Uani d . 1 1
O O1 0.4145(4) 0.9578(2) 0.07676(12) 0.0550(7) Uani d . 1 1
O O2 -0.1033(5) 1.3682(2) 0.04216(12) 0.0557(7) Uani d . 1 1
O O3 0.2758(5) 1.3960(2) -0.00944(13) 0.0588(7) Uani d D 1 1
H H3O 0.219(8) 1.470(2) -0.0181(18) 0.071 Uiso d D 1 1
O O4 -0.0219(9) 0.4891(5) 0.28923(18) 0.1385(19) Uani d . 1 1
O O5 -0.3572(10) 0.6136(4) 0.26831(16) 0.1106(14) Uani d . 1 1
Cl Cl1 0.2654(4) 0.36516(11) 0.19545(7) 0.1142(6) Uani d . 1 1

loop_
_atom_site_aniso_label
_atom_site_aniso_U_11
_atom_site_aniso_U_22
_atom_site_aniso_U_33
_atom_site_aniso_U_12
_atom_site_aniso_U_13
_atom_site_aniso_U_23
C1 0.0353(16) 0.0357(16) 0.0387(16) -0.0019(13) -0.0005(13) 0.0035(13)
C2 0.0455(18) 0.0432(18) 0.0428(18) -0.0068(14) 0.0034(14) -0.0003(14)
C3 0.066(2) 0.047(2) 0.0379(17) -0.0164(18) -0.0092(16) 0.0070(15)
C4 0.081(3) 0.0361(18) 0.055(2) -0.0019(18) -0.020(2) 0.0122(16)
C5 0.065(2) 0.0406(19) 0.061(2) 0.0128(17) -0.0061(18) -0.0025(17)
C6 0.0497(19) 0.0431(18) 0.0426(18) 0.0047(15) 0.0023(14) 0.0036(15)
C7 0.0315(15) 0.0367(16) 0.0382(16) 0.0010(12) 0.0023(12) 0.0074(13)
C8 0.0339(16) 0.0375(17) 0.058(2) 0.0063(13) 0.0102(14) 0.0103(15)
C9 0.0362(16) 0.0367(17) 0.057(2) 0.0063(13) 0.0090(15) 0.0100(15)
C10 0.0334(16) 0.0382(17) 0.0453(18) -0.0002(13) 0.0020(13) 0.0058(14)
N1 0.0332(13) 0.0367(14) 0.0585(17) 0.0061(11) 0.0110(12) 0.0114(13)
N2 0.086(3) 0.072(2) 0.055(2) -0.028(2) -0.0038(19) 0.0273(19)
O1 0.0343(12) 0.0480(14) 0.0831(18) 0.0081(10) 0.0141(11) 0.0201(13)
O2 0.0425(13) 0.0464(14) 0.0786(18) 0.0124(10) 0.0180(12) 0.0196(12)
O3 0.0525(15) 0.0407(14) 0.0837(19) 0.0100(11) 0.0238(13) 0.0218(13)
O4 0.126(3) 0.192(5) 0.098(3) -0.007(3) 0.001(2) 0.094(3)
O5 0.144(4) 0.111(3) 0.079(2) -0.002(3) 0.042(2) 0.026(2)
Cl1 0.1907(17) 0.0468(6) 0.1045(11) 0.0161(8) -0.0287(10) 0.0271(6)

loop_
_atom_type_symbol
_atom_type_description
_atom_type_scat_dispersion_real
_atom_type_scat_dispersion_imag
_atom_type_scat_source
C C 0.0033 0.0016 'International Tables Vol C Tables 4.2.6.8 and 6.1.1.4'
H H 0.0000 0.0000 'International Tables Vol C Tables 4.2.6.8 and 6.1.1.4'
N N 0.0061 0.0033 'International Tables Vol C Tables 4.2.6.8 and 6.1.1.4'
O O 0.0106 0.0060 'International Tables Vol C Tables 4.2.6.8 and 6.1.1.4'
Cl Cl 0.1484 0.1585 'International Tables Vol C Tables 4.2.6.8 and 6.1.1.4'

loop_
_geom_angle_atom_site_label_1
_geom_angle_atom_site_label_2
_geom_angle_atom_site_label_3
_geom_angle
C2 C1 C6 119.3(3)
C2 C1 N1 118.4(3)
C6 C1 N1 122.2(3)
C3 C2 C1 120.1(3)
C3 C2 H2 119.9
C1 C2 H2 119.9
C2 C3 C4 121.1(3)
C2 C3 N2 115.9(4)
C4 C3 N2 122.9(3)
C5 C4 C3 118.3(3)
C5 C4 Cl1 117.3(3)
C3 C4 Cl1 124.3(3)
C4 C5 C6 121.5(4)
C4 C5 H5 119.2
C6 C5 H5 119.2
C5 C6 C1 119.6(3)
C5 C6 H6 120.2
C1 C6 H6 120.2
O1 C7 N1 122.9(3)
O1 C7 C8 122.5(3)
N1 C7 C8 114.6(2)
C9 C8 C7 111.7(2)
C9 C8 H8A 109.3
C7 C8 H8A 109.3
C9 C8 H8B 109.3
C7 C8 H8B 109.3
H8A C8 H8B 107.9
C10 C9 C8 115.2(3)
C10 C9 H9A 108.5
C8 C9 H9A 108.5
C10 C9 H9B 108.5
C8 C9 H9B 108.5
H9A C9 H9B 107.5
O2 C10 O3 122.9(3)
O2 C10 C9 121.8(3)
O3 C10 C9 115.3(3)
C7 N1 C1 126.4(3)
C7 N1 H1N 118(2)
C1 N1 H1N 116(2)
O4 N2 O5 122.2(4)
O4 N2 C3 119.5(5)
O5 N2 C3 118.3(4)
C10 O3 H3O 117(3)

loop_
_geom_bond_atom_site_label_1
_geom_bond_atom_site_label_2
_geom_bond_distance
C1 C2 1.381(4)
C1 C6 1.384(4)
C1 N1 1.411(4)
C2 C3 1.378(5)
C2 H2 0.9300
C3 C4 1.381(6)
C3 N2 1.470(5)
C4 C5 1.373(5)
C4 Cl1 1.729(4)
C5 C6 1.381(5)
C5 H5 0.9300
C6 H6 0.9300
C7 O1 1.216(3)
C7 N1 1.348(4)
C7 C8 1.511(4)
C8 C9 1.503(4)
C8 H8A 0.9700
C8 H8B 0.9700
C9 C10 1.493(4)
C9 H9A 0.9700
C9 H9B 0.9700
C10 O2 1.238(4)
C10 O3 1.275(4)
N1 H1N 0.847(18)
N2 O4 1.198(5)
N2 O5 1.213(5)
O3 H3O 0.834(19)

loop_
_geom_hbond_atom_site_label_D
_geom_hbond_atom_site_label_H
_geom_hbond_atom_site_label_A
_geom_hbond_site_symmetry_A
_geom_hbond_distance_DH
_geom_hbond_distance_HA
_geom_hbond_distance_DA
_geom_hbond_angle_DHA
N1 H1N O1 1_455 0.847(18) 2.28(3) 3.006(3) 144(3)
O3 H3O O2 3_585 0.834(19) 1.84(2) 2.667(3) 176(4)

loop_
_geom_torsion_atom_site_label_1
_geom_torsion_atom_site_label_2
_geom_torsion_atom_site_label_3
_geom_torsion_atom_site_label_4
_geom_torsion
C6 C1 C2 C3 0.6(5)
N1 C1 C2 C3 179.1(3)
C1 C2 C3 C4 -1.5(5)
C1 C2 C3 N2 175.0(3)
C2 C3 C4 C5 1.1(5)
N2 C3 C4 C5 -175.1(3)
C2 C3 C4 Cl1 -175.8(3)
N2 C3 C4 Cl1 8.1(5)
C3 C4 C5 C6 0.1(6)
Cl1 C4 C5 C6 177.2(3)
C4 C5 C6 C1 -1.0(5)
C2 C1 C6 C5 0.6(5)
N1 C1 C6 C5 -177.8(3)
O1 C7 C8 C9 2.6(5)
N1 C7 C8 C9 -176.4(3)
C7 C8 C9 C10 178.9(3)
C8 C9 C10 O2 10.1(5)
C8 C9 C10 O3 -170.8(3)
O1 C7 N1 C1 3.8(5)
C8 C7 N1 C1 -177.2(3)
C2 C1 N1 C7 147.1(3)
C6 C1 N1 C7 -34.5(5)
C2 C3 N2 O4 -151.7(4)
C4 C3 N2 O4 24.7(6)
C2 C3 N2 O5 28.7(5)
C4 C3 N2 O5 -155.0(4)

loop_
_cod_related_entry_id
_cod_related_entry_database
_cod_related_entry_code
1 ChemSpider 689946
